data_7236453
loop_
_publ_author_name
'Bera, Manas Kumar'
'Chakraborty, Chanchal'
'Malik, Sudip'

_publ_section_title
;
 Solid state emissive organic fluorophores with remarkable broad color
 tunability based on aryl-substituted buta-1,3-diene as the central core
;
_journal_issue 27
_journal_name_full 'Journal of Materials Chemistry C'
_journal_page_first 6872
_journal_paper_doi 10.1039/C6TC04906K
_journal_volume 5
_journal_year 2017
_chemical_formula_sum 'C36 H38'
_chemical_formula_weight 470.66
_space_group_crystal_system triclinic
_space_group_IT_number 2
_space_group_name_Hall '-P 1'
_space_group_name_H-M_alt 'P -1'
_atom_sites_solution_hydrogens geom
_audit_creation_method SHELXL-2013
_audit_update_record
;
2016-03-31 deposited with the CCDC.
2017-01-09 downloaded from the CCDC.
;
_cell_angle_alpha 73.66(3)
_cell_angle_beta 86.94(3)
_cell_angle_gamma 87.92(3)
_cell_formula_units_Z 1
_cell_length_a 6.038(12)
_cell_length_b 10.53(2)
_cell_length_c 11.38(2)
_cell_measurement_reflns_used 1066
_cell_measurement_temperature 293(2)
_cell_measurement_theta_max 22.09
_cell_measurement_theta_min 2.33
_cell_volume 693(2)
_computing_cell_refinement 'Bruker SAINT'
_computing_data_collection 'Bruker APEX2'
_computing_data_reduction 'Bruker SAINT'
_computing_molecular_graphics 'Mercury 3.1'
_computing_publication_material 'Ortep 3v.2'
_computing_structure_refinement 'SHELXL-2013 (Sheldrick, 2013)'
_computing_structure_solution 'SHELXS-97 (Sheldrick 2008)'
_diffrn_ambient_temperature 293(2)
_diffrn_measured_fraction_theta_full 0.995
_diffrn_measured_fraction_theta_max 0.984
_diffrn_measurement_device_type 'Bruker APEX-II CCD'
_diffrn_measurement_method '\f and \w scans'
_diffrn_radiation_type MoK\a
_diffrn_radiation_wavelength 0.71073
_diffrn_reflns_av_R_equivalents 0.0845
_diffrn_reflns_av_unetI/netI 0.1106
_diffrn_reflns_Laue_measured_fraction_full 0.995
_diffrn_reflns_Laue_measured_fraction_max 0.984
_diffrn_reflns_limit_h_max 7
_diffrn_reflns_limit_h_min -7
_diffrn_reflns_limit_k_max 12
_diffrn_reflns_limit_k_min -13
_diffrn_reflns_limit_l_max 13
_diffrn_reflns_limit_l_min -14
_diffrn_reflns_number 7075
_diffrn_reflns_point_group_measured_fraction_full 0.995
_diffrn_reflns_point_group_measured_fraction_max 0.984
_diffrn_reflns_theta_full 25.242
_diffrn_reflns_theta_max 26.151
_diffrn_reflns_theta_min 1.867
_exptl_absorpt_coefficient_mu 0.063
_exptl_absorpt_correction_type multi-scan
_exptl_absorpt_process_details Sadabs
_exptl_crystal_colour colourless
_exptl_crystal_density_diffrn 1.128
_exptl_crystal_description Block
_exptl_crystal_F_000 254
_exptl_crystal_size_max 0.5
_exptl_crystal_size_mid 0.3
_exptl_crystal_size_min 0.2
_exptl_transmission_factor_max 22.09
_exptl_transmission_factor_min 2.33
_refine_diff_density_max 0.194
_refine_diff_density_min -0.329
_refine_diff_density_rms 0.060
_refine_ls_extinction_method none
_refine_ls_goodness_of_fit_ref 0.919
_refine_ls_hydrogen_treatment constr
_refine_ls_matrix_type full
_refine_ls_number_parameters 166
_refine_ls_number_reflns 2723
_refine_ls_number_restraints 0
_refine_ls_restrained_S_all 0.919
_refine_ls_R_factor_all 0.1483
_refine_ls_R_factor_gt 0.0688
_refine_ls_shift/su_max 0.000
_refine_ls_shift/su_mean 0.000
_refine_ls_structure_factor_coef Fsqd
_refine_ls_weighting_details 'w=1/[\s^2^(Fo^2^)+(0.1000P)^2^+0.0519P] where P=(Fo^2^+2Fc^2^)/3'
_refine_ls_weighting_scheme calc
_refine_ls_wR_factor_gt 0.1626
_refine_ls_wR_factor_ref 0.2100
_reflns_Friedel_coverage 0.000
_reflns_number_gt 1237
_reflns_number_total 2723
_reflns_threshold_expression 'I > 2\s(I)'
_cod_data_source_file c6tc04906k2.cif
_cod_data_source_block MB040116_0m
_cod_depositor_comments
;
The following automatic conversions were performed:

data item '_exptl_absorpt_correction_type' value 'Multi-Scan' was
changed to 'multi-scan' in accordance with the
/home/saulius/struct/COD-crude-data/automatic-downloads/DataCite-retrospective/RSC/depositions/lib/dictionaries/cif_core.dic
dictionary named 'cif_core.dic' version 2.4.2 last updated on
2011-04-26.

Automatic conversion script
Id: cif_fix_values 6909 2019-04-08 15:41:33Z antanas 
;
_cod_database_code 7236453
_shelx_space_group_comment
;
The symmetry employed for this shelxl refinement is uniquely defined
by the following loop, which should always be used as a source of
symmetry information in preference to the above space-group names.
They are only intended as comments.
;
_shelxl_version_number 2013-4

loop_
_space_group_symop_operation_xyz
'x, y, z'
'-x, -y, -z'

loop_
_atom_site_label
_atom_site_type_symbol
_atom_site_fract_x
_atom_site_fract_y
_atom_site_fract_z
_atom_site_U_iso_or_equiv
_atom_site_adp_type
_atom_site_occupancy
_atom_site_site_symmetry_order
_atom_site_calc_flag
_atom_site_refinement_flags_posn
_atom_site_refinement_flags_adp
C1 C 0.0515(5) 0.3624(3) 0.4273(2) 0.0436(8) Uani 1 1 d . .
C15 C -0.1582(5) 0.2614(3) -0.0366(3) 0.0447(8) Uani 1 1 d . .
C9 C -0.0070(5) 0.3297(3) 0.3139(2) 0.0414(7) Uani 1 1 d . .
C10 C 0.1401(5) 0.2600(3) 0.2554(3) 0.0470(8) Uani 1 1 d . .
H10 H 0.2721 0.2262 0.2918 0.056 Uiso 1 1 calc R U
C12 C -0.1041(5) 0.2847(3) 0.0860(2) 0.0400(7) Uani 1 1 d . .
C2 C 0.1973(5) 0.2643(3) 0.5126(3) 0.0425(8) Uani 1 1 d . .
C11 C 0.0937(5) 0.2398(3) 0.1436(3) 0.0495(8) Uani 1 1 d . .
H11 H 0.1978 0.1948 0.1061 0.059 Uiso 1 1 calc R U
C3 C 0.1366(6) 0.1331(3) 0.5580(3) 0.0524(9) Uani 1 1 d . .
H3 H 0.0027 0.1065 0.5368 0.063 Uiso 1 1 calc R U
C13 C -0.2543(5) 0.3490(3) 0.1480(3) 0.0509(8) Uani 1 1 d . .
H13 H -0.3899 0.3786 0.1139 0.061 Uiso 1 1 calc R U
C14 C -0.2091(5) 0.3703(3) 0.2584(3) 0.0531(9) Uani 1 1 d . .
H14 H -0.3155 0.4127 0.2970 0.064 Uiso 1 1 calc R U
C7 C 0.4006(5) 0.2990(3) 0.5452(3) 0.0520(9) Uani 1 1 d . .
H7 H 0.4453 0.3862 0.5155 0.062 Uiso 1 1 calc R U
C4 C 0.2735(7) 0.0412(3) 0.6347(3) 0.0657(10) Uani 1 1 d . .
H4 H 0.2298 -0.0462 0.6651 0.079 Uiso 1 1 calc R U
C17 C -0.3085(6) 0.3728(3) -0.1103(3) 0.0696(11) Uani 1 1 d . .
H17A H -0.4489 0.3725 -0.0665 0.104 Uiso 1 1 calc R U
H17B H -0.3311 0.3592 -0.1887 0.104 Uiso 1 1 calc R U
H17C H -0.2396 0.4564 -0.1218 0.104 Uiso 1 1 calc R U
C5 C 0.4726(7) 0.0780(4) 0.6661(3) 0.0700(11) Uani 1 1 d . .
H5 H 0.5631 0.0160 0.7180 0.084 Uiso 1 1 calc R U
C6 C 0.5380(6) 0.2068(4) 0.6208(3) 0.0630(10) Uani 1 1 d . .
H6 H 0.6739 0.2321 0.6407 0.076 Uiso 1 1 calc R U
C18 C 0.0544(6) 0.2545(3) -0.1156(3) 0.0642(10) Uani 1 1 d . .
H18A H 0.1310 0.3365 -0.1324 0.096 Uiso 1 1 calc R U
H18B H 0.0162 0.2395 -0.1913 0.096 Uiso 1 1 calc R U
H18C H 0.1488 0.1832 -0.0722 0.096 Uiso 1 1 calc R U
C16 C -0.2784(6) 0.1304(3) -0.0080(3) 0.0685(11) Uani 1 1 d . .
H16A H -0.1850 0.0604 0.0381 0.103 Uiso 1 1 calc R U
H16B H -0.3125 0.1127 -0.0833 0.103 Uiso 1 1 calc R U
H16C H -0.4134 0.1359 0.0391 0.103 Uiso 1 1 calc R U
C19 C -0.0168(5) 0.4783(3) 0.4464(2) 0.0514(9) Uani 1 1 d . .
H19 H -0.0938 0.5365 0.3841 0.062 Uiso 1 1 calc R U

loop_
_atom_site_aniso_label
_atom_site_aniso_U_11
_atom_site_aniso_U_22
_atom_site_aniso_U_33
_atom_site_aniso_U_23
_atom_site_aniso_U_13
_atom_site_aniso_U_12
C1 0.063(2) 0.0316(15) 0.0373(16) -0.0115(12) -0.0053(14) -0.0007(14)
C15 0.055(2) 0.0351(16) 0.0449(17) -0.0115(13) -0.0125(15) 0.0039(14)
C9 0.053(2) 0.0313(15) 0.0400(16) -0.0102(12) -0.0052(14) 0.0001(13)
C10 0.058(2) 0.0429(17) 0.0438(17) -0.0175(14) -0.0121(15) 0.0081(15)
C12 0.051(2) 0.0330(15) 0.0370(15) -0.0105(12) -0.0083(14) 0.0007(13)
C2 0.057(2) 0.0326(15) 0.0401(16) -0.0127(12) -0.0053(14) -0.0035(14)
C11 0.055(2) 0.0522(19) 0.0472(18) -0.0231(15) -0.0095(16) 0.0108(15)
C3 0.066(2) 0.0382(17) 0.054(2) -0.0134(15) -0.0112(17) -0.0033(15)
C13 0.051(2) 0.054(2) 0.0506(19) -0.0190(15) -0.0112(16) 0.0117(15)
C14 0.061(2) 0.054(2) 0.0486(19) -0.0218(15) -0.0052(16) 0.0109(16)
C7 0.060(2) 0.0439(18) 0.055(2) -0.0180(15) -0.0028(17) -0.0070(16)
C4 0.091(3) 0.0374(18) 0.065(2) -0.0072(16) -0.016(2) 0.0010(18)
C17 0.095(3) 0.066(2) 0.048(2) -0.0151(17) -0.0277(19) 0.017(2)
C5 0.088(3) 0.061(2) 0.061(2) -0.0141(18) -0.024(2) 0.021(2)
C6 0.060(2) 0.070(2) 0.067(2) -0.0308(19) -0.0161(18) 0.0070(19)
C18 0.074(3) 0.075(2) 0.0459(19) -0.0203(17) -0.0061(18) -0.0004(19)
C16 0.094(3) 0.055(2) 0.064(2) -0.0244(17) -0.011(2) -0.0160(19)
C19 0.084(2) 0.0340(16) 0.0361(16) -0.0093(13) -0.0059(16) 0.0009(15)

loop_
_atom_type_symbol
_atom_type_description
_atom_type_scat_dispersion_real
_atom_type_scat_dispersion_imag
_atom_type_scat_source
C C 0.0033 0.0016 'International Tables Vol C Tables 4.2.6.8 and 6.1.1.4'
H H 0.0000 0.0000 'International Tables Vol C Tables 4.2.6.8 and 6.1.1.4'

loop_
_geom_angle_atom_site_label_1
_geom_angle_atom_site_label_2
_geom_angle_atom_site_label_3
_geom_angle
_geom_angle_site_symmetry_3
C19 C1 C9 120.1(3) .
C19 C1 C2 123.1(3) .
C9 C1 C2 116.7(3) .
C16 C15 C17 109.1(3) .
C16 C15 C12 107.7(2) .
C17 C15 C12 111.2(3) .
C16 C15 C18 109.6(3) .
C17 C15 C18 108.1(3) .
C12 C15 C18 111.1(3) .
C10 C9 C14 116.4(3) .
C10 C9 C1 121.4(3) .
C14 C9 C1 122.1(3) .
C9 C10 C11 121.3(3) .
C13 C12 C11 116.0(3) .
C13 C12 C15 121.4(3) .
C11 C12 C15 122.6(3) .
C3 C2 C7 117.6(3) .
C3 C2 C1 120.4(3) .
C7 C2 C1 121.9(3) .
C10 C11 C12 122.2(3) .
C4 C3 C2 120.7(3) .
C14 C13 C12 122.2(3) .
C13 C14 C9 121.7(3) .
C6 C7 C2 121.6(3) .
C5 C4 C3 120.6(3) .
C4 C5 C6 119.8(3) .
C5 C6 C7 119.7(3) .
C1 C19 C19 126.8(4) 2_566

loop_
_geom_bond_atom_site_label_1
_geom_bond_atom_site_label_2
_geom_bond_distance
_geom_bond_site_symmetry_2
C1 C19 1.346(4) .
C1 C9 1.489(4) .
C1 C2 1.498(4) .
C15 C16 1.526(5) .
C15 C17 1.534(4) .
C15 C12 1.535(4) .
C15 C18 1.539(5) .
C9 C10 1.390(4) .
C9 C14 1.401(5) .
C10 C11 1.392(4) .
C12 C13 1.391(4) .
C12 C11 1.396(4) .
C2 C3 1.388(4) .
C2 C7 1.391(5) .
C3 C4 1.388(5) .
C13 C14 1.380(4) .
C7 C6 1.385(4) .
C4 C5 1.372(5) .
C5 C6 1.373(5) .
C19 C19 1.443(6) 2_566
